data_4120808
loop_
_publ_author_name
'Kenji Mishiro'
'Takumi Furuta'
'Takahiro Sasamori'
'Kazuhiro Hayashi'
'Norihiro Tokitoh'
'Shiroh Futaki'
'Takeo Kawabata'

_publ_section_title
;
 A Cyclochiral Conformational Motif Constructed Using a Robust
 Hydrogen-Bonding Network
;
_journal_name_full 'Journal of the American Chemical Society'
_journal_page_first 13644
_journal_page_last 13647
_journal_paper_doi 10.1021/ja407051k
_journal_volume 135
_journal_year 2013
_chemical_absolute_configuration rm
_chemical_formula_moiety 'C61 H56 N6 O4'
_chemical_formula_sum 'C61 H56 N6 O4'
_chemical_formula_weight 937.12
_chemical_name_systematic
; 
 ? 
;
_space_group_IT_number 19
_symmetry_cell_setting orthorhombic
_symmetry_Int_Tables_number 19
_symmetry_space_group_name_Hall 'P 2ac 2ab'
_symmetry_space_group_name_H-M 'P 21 21 21'
_atom_sites_solution_hydrogens geom
_atom_sites_solution_primary direct
_atom_sites_solution_secondary difmap
_audit_creation_method SHELXL-97
_cell_angle_alpha 90.00
_cell_angle_beta 90.00
_cell_angle_gamma 90.00
_cell_formula_units_Z 4
_cell_length_a 9.0103(2)
_cell_length_b 14.1379(2)
_cell_length_c 39.4878(9)
_cell_measurement_temperature 173(2)
_cell_measurement_theta_max 25.49
_cell_measurement_theta_min 1.77
_cell_volume 5030.22(18)
_computing_cell_refinement HKL2000
_computing_data_collection CrystalClear
_computing_data_reduction HKL2000
_computing_molecular_graphics 'Yadokari-XG 2011 (Wakita Nemoto et al., 2011)'
_computing_publication_material 'Yadokari-XG 2011 (Wakita,Nemoto et al., 2011)'
_computing_structure_refinement 'SHELXL-97 (Sheldrick, 1997)'
_computing_structure_solution SIR2004
_diffrn_ambient_temperature 173(2)
_diffrn_detector_area_resol_mean 28.5714
_diffrn_measured_fraction_theta_full 1.000
_diffrn_measured_fraction_theta_max 1.000
_diffrn_measurement_device_type 'Rigaku Saturn'
_diffrn_measurement_method \w
_diffrn_radiation_monochromator graphite
_diffrn_radiation_source 'fine-focus sealed tube'
_diffrn_radiation_type MoK\a
_diffrn_radiation_wavelength 0.71069
_diffrn_reflns_av_R_equivalents 0.0996
_diffrn_reflns_av_sigmaI/netI 0.1037
_diffrn_reflns_limit_h_max 10
_diffrn_reflns_limit_h_min -10
_diffrn_reflns_limit_k_max 15
_diffrn_reflns_limit_k_min -17
_diffrn_reflns_limit_l_max 47
_diffrn_reflns_limit_l_min -47
_diffrn_reflns_number 36180
_diffrn_reflns_theta_full 25.49
_diffrn_reflns_theta_max 25.49
_diffrn_reflns_theta_min 1.77
_exptl_absorpt_coefficient_mu 0.078
_exptl_absorpt_correction_T_max 0.9845
_exptl_absorpt_correction_T_min 0.9694
_exptl_absorpt_correction_type multi-scan
_exptl_absorpt_process_details
;
 MULABS - empirical Correction for Absorption Anisotropy.
 Blessing, R. H., Acta Cryst., A51, 33-38 (1995).
;
_exptl_crystal_colour colorless
_exptl_crystal_density_diffrn 1.237
_exptl_crystal_description prism
_exptl_crystal_F_000 1984
_exptl_crystal_size_max 0.40
_exptl_crystal_size_mid 0.20
_exptl_crystal_size_min 0.20
_refine_diff_density_max 0.166
_refine_diff_density_min -0.198
_refine_diff_density_rms 0.038
_refine_ls_abs_structure_details 'Flack H D (1983), Acta Cryst. A39, 876-881'
_refine_ls_abs_structure_Flack 0.6(15)
_refine_ls_extinction_method none
_refine_ls_goodness_of_fit_ref 1.012
_refine_ls_hydrogen_treatment constr
_refine_ls_matrix_type full
_refine_ls_number_parameters 644
_refine_ls_number_reflns 9345
_refine_ls_number_restraints 0
_refine_ls_restrained_S_all 1.012
_refine_ls_R_factor_all 0.1307
_refine_ls_R_factor_gt 0.0539
_refine_ls_shift/su_max 0.000
_refine_ls_shift/su_mean 0.000
_refine_ls_structure_factor_coef Fsqd
_refine_ls_weighting_details 'calc w=1/[\s^2^(Fo^2^)+(0.0300P)^2^+0.0000P] where P=(Fo^2^+2Fc^2^)/3'
_refine_ls_weighting_scheme calc
_refine_ls_wR_factor_gt 0.0922
_refine_ls_wR_factor_ref 0.1154
_reflns_number_gt 4938
_reflns_number_total 9345
_reflns_threshold_expression >2sigma(I)
_cod_data_source_file ja407051k_si_002.cif
_cod_data_source_block km1420
_cod_database_code 4120808

loop_
_symmetry_equiv_pos_as_xyz
'x, y, z'
'-x+1/2, -y, z+1/2'
'x+1/2, -y+1/2, -z'
'-x, y+1/2, -z+1/2'

loop_
_atom_site_label
_atom_site_type_symbol
_atom_site_fract_x
_atom_site_fract_y
_atom_site_fract_z
_atom_site_U_iso_or_equiv
_atom_site_adp_type
_atom_site_occupancy
_atom_site_symmetry_multiplicity
_atom_site_calc_flag
_atom_site_refinement_flags
N1 N -0.4178(4) 0.2990(3) 0.34609(9) 0.0618(10) Uani 1 1 d .
C1 C -0.3456(5) 0.2166(3) 0.34871(10) 0.0584(11) Uani 1 1 d .
H1 H -0.3982 0.1610 0.3425 0.070 Uiso 1 1 calc R
C2 C -0.2007(4) 0.2055(2) 0.35976(9) 0.0473(10) Uani 1 1 d .
H2 H -0.1565 0.1445 0.3603 0.057 Uiso 1 1 calc R
C3 C -0.1207(4) 0.2849(2) 0.37001(9) 0.0420(9) Uani 1 1 d .
C4 C -0.1930(4) 0.3724(3) 0.36669(9) 0.0468(10) Uani 1 1 d .
H3 H -0.1429 0.4296 0.3721 0.056 Uiso 1 1 calc R
C5 C -0.3383(4) 0.3741(3) 0.35547(10) 0.0591(11) Uani 1 1 d .
H4 H -0.3856 0.4341 0.3543 0.071 Uiso 1 1 calc R
N2 N 0.0236(3) 0.27695(18) 0.38289(7) 0.0393(7) Uani 1 1 d .
C6 C 0.1183(4) 0.3597(2) 0.38826(9) 0.0395(9) Uani 1 1 d .
C7 C 0.2699(4) 0.3131(2) 0.39698(9) 0.0442(10) Uani 1 1 d .
H5 H 0.3291 0.3017 0.3763 0.053 Uiso 1 1 calc R
H6 H 0.3279 0.3532 0.4127 0.053 Uiso 1 1 calc R
C8 C 0.2251(4) 0.2188(2) 0.41397(9) 0.0462(10) Uani 1 1 d .
H7 H 0.3064 0.1718 0.4126 0.055 Uiso 1 1 calc R
H8 H 0.1983 0.2285 0.4380 0.055 Uiso 1 1 calc R
C9 C 0.0897(4) 0.1869(2) 0.39309(9) 0.0407(9) Uani 1 1 d .
C10 C 0.0715(4) 0.4209(3) 0.41860(9) 0.0429(9) Uani 1 1 d .
O1 O 0.1277(3) 0.50060(16) 0.42250(6) 0.0486(7) Uani 1 1 d .
N3 N -0.0245(3) 0.3821(2) 0.44028(8) 0.0477(8) Uani 1 1 d .
H9 H -0.0583 0.3248 0.4362 0.057 Uiso 1 1 calc R
C11 C -0.0755(4) 0.4322(3) 0.47078(9) 0.0473(10) Uani 1 1 d .
H10 H -0.0284 0.4962 0.4708 0.057 Uiso 1 1 calc R
C12 C -0.0231(5) 0.3800(3) 0.50221(9) 0.0611(12) Uani 1 1 d .
H11 H -0.0629 0.3156 0.5021 0.092 Uiso 1 1 calc R
H12 H -0.0581 0.4134 0.5225 0.092 Uiso 1 1 calc R
H13 H 0.0856 0.3776 0.5024 0.092 Uiso 1 1 calc R
C13 C -0.2433(4) 0.4459(2) 0.46837(9) 0.0447(10) Uani 1 1 d .
C14 C -0.3394(5) 0.3896(3) 0.48619(10) 0.0551(11) Uani 1 1 d .
H14 H -0.3007 0.3421 0.5007 0.066 Uiso 1 1 calc R
C15 C -0.4947(5) 0.4007(3) 0.48337(11) 0.0631(12) Uani 1 1 d .
H15 H -0.5588 0.3604 0.4959 0.076 Uiso 1 1 calc R
C16 C -0.5531(5) 0.4681(3) 0.46306(10) 0.0593(12) Uani 1 1 d .
H16 H -0.6577 0.4751 0.4616 0.071 Uiso 1 1 calc R
C17 C -0.4600(5) 0.5280(3) 0.44395(10) 0.0523(11) Uani 1 1 d .
C18 C -0.5190(5) 0.5977(3) 0.42246(11) 0.0629(12) Uani 1 1 d .
H17 H -0.6237 0.6044 0.4208 0.076 Uiso 1 1 calc R
C19 C -0.4302(5) 0.6556(3) 0.40408(11) 0.0654(13) Uani 1 1 d .
H18 H -0.4725 0.7023 0.3897 0.079 Uiso 1 1 calc R
C20 C -0.2749(5) 0.6462(3) 0.40645(10) 0.0610(12) Uani 1 1 d .
H19 H -0.2124 0.6867 0.3936 0.073 Uiso 1 1 calc R
C21 C -0.2138(4) 0.5799(2) 0.42693(9) 0.0496(10) Uani 1 1 d .
H20 H -0.1088 0.5749 0.4282 0.059 Uiso 1 1 calc R
C22 C -0.3029(4) 0.5175(2) 0.44660(9) 0.0447(10) Uani 1 1 d .
C23 C 0.1358(4) 0.4126(3) 0.35422(10) 0.0402(9) Uani 1 1 d .
O2 O 0.1297(3) 0.36819(16) 0.32742(6) 0.0496(7) Uani 1 1 d .
N4 N 0.1663(3) 0.50465(19) 0.35539(7) 0.0445(8) Uani 1 1 d .
H21 H 0.1669 0.5336 0.3751 0.053 Uiso 1 1 calc R
C24 C 0.1992(4) 0.5592(2) 0.32458(9) 0.0435(10) Uani 1 1 d .
H22 H 0.1441 0.5290 0.3055 0.052 Uiso 1 1 calc R
C25 C 0.3652(4) 0.5520(2) 0.31659(10) 0.0570(11) Uani 1 1 d .
H23 H 0.4227 0.5764 0.3358 0.085 Uiso 1 1 calc R
H24 H 0.3876 0.5893 0.2963 0.085 Uiso 1 1 calc R
H25 H 0.3915 0.4857 0.3126 0.085 Uiso 1 1 calc R
C26 C 0.1393(4) 0.6587(2) 0.32866(9) 0.0412(9) Uani 1 1 d .
C27 C 0.2302(4) 0.7330(3) 0.33710(9) 0.0512(11) Uani 1 1 d .
H26 H 0.3330 0.7218 0.3406 0.061 Uiso 1 1 calc R
C28 C 0.1741(5) 0.8256(2) 0.34060(10) 0.0539(11) Uani 1 1 d .
H27 H 0.2392 0.8759 0.3465 0.065 Uiso 1 1 calc R
C29 C 0.0275(5) 0.8432(3) 0.33564(9) 0.0537(11) Uani 1 1 d .
H28 H -0.0091 0.9058 0.3382 0.064 Uiso 1 1 calc R
C30 C -0.0713(4) 0.7697(3) 0.32677(9) 0.0492(10) Uani 1 1 d .
C31 C -0.2237(5) 0.7869(3) 0.32041(10) 0.0582(11) Uani 1 1 d .
H29 H -0.2610 0.8495 0.3223 0.070 Uiso 1 1 calc R
C32 C -0.3171(4) 0.7163(3) 0.31169(10) 0.0588(11) Uani 1 1 d .
H30 H -0.4190 0.7294 0.3076 0.071 Uiso 1 1 calc R
C33 C -0.2630(4) 0.6233(3) 0.30860(10) 0.0555(11) Uani 1 1 d .
H31 H -0.3289 0.5737 0.3025 0.067 Uiso 1 1 calc R
C34 C -0.1170(4) 0.6039(3) 0.31424(9) 0.0494(10) Uani 1 1 d .
H32 H -0.0825 0.5407 0.3120 0.059 Uiso 1 1 calc R
C35 C -0.0154(4) 0.6762(2) 0.32338(9) 0.0449(10) Uani 1 1 d .
C36 C 0.1481(4) 0.1286(3) 0.36304(9) 0.0423(9) Uani 1 1 d .
O3 O 0.1861(3) 0.04440(16) 0.36678(6) 0.0525(7) Uani 1 1 d .
N5 N 0.1685(3) 0.17327(19) 0.33370(7) 0.0432(8) Uani 1 1 d .
H33 H 0.1365 0.2317 0.3313 0.052 Uiso 1 1 calc R
C37 C 0.2431(4) 0.1267(2) 0.30565(9) 0.0448(9) Uani 1 1 d .
H34 H 0.3267 0.0886 0.3152 0.054 Uiso 1 1 calc R
C38 C 0.3093(4) 0.2008(3) 0.28237(10) 0.0617(12) Uani 1 1 d .
H35 H 0.2293 0.2356 0.2711 0.093 Uiso 1 1 calc R
H36 H 0.3716 0.1698 0.2653 0.093 Uiso 1 1 calc R
H37 H 0.3699 0.2448 0.2957 0.093 Uiso 1 1 calc R
C39 C 0.1410(5) 0.0598(2) 0.28698(9) 0.0470(10) Uani 1 1 d .
C40 C -0.0088(4) 0.0770(3) 0.28571(9) 0.0521(10) Uani 1 1 d .
H38 H -0.0468 0.1314 0.2969 0.063 Uiso 1 1 calc R
C41 C -0.1087(5) 0.0169(3) 0.26845(10) 0.0605(12) Uani 1 1 d .
H39 H -0.2118 0.0308 0.2678 0.073 Uiso 1 1 calc R
C42 C -0.0533(5) -0.0618(3) 0.25273(10) 0.0634(13) Uani 1 1 d .
H40 H -0.1196 -0.1032 0.2413 0.076 Uiso 1 1 calc R
C43 C 0.0984(5) -0.0830(3) 0.25294(10) 0.0588(12) Uani 1 1 d .
C44 C 0.1535(7) -0.1657(3) 0.23742(12) 0.0808(15) Uani 1 1 d .
H41 H 0.0863 -0.2079 0.2267 0.097 Uiso 1 1 calc R
C45 C 0.2998(7) -0.1860(3) 0.23750(12) 0.0902(17) Uani 1 1 d .
H42 H 0.3349 -0.2413 0.2264 0.108 Uiso 1 1 calc R
C46 C 0.4008(6) -0.1253(3) 0.25407(11) 0.0772(14) Uani 1 1 d .
H43 H 0.5036 -0.1402 0.2542 0.093 Uiso 1 1 calc R
C47 C 0.3516(5) -0.0453(3) 0.26992(10) 0.0603(12) Uani 1 1 d .
H44 H 0.4208 -0.0049 0.2809 0.072 Uiso 1 1 calc R
C48 C 0.1986(5) -0.0218(3) 0.27014(9) 0.0501(10) Uani 1 1 d .
C49 C -0.0195(4) 0.1337(3) 0.41758(10) 0.0446(10) Uani 1 1 d .
O4 O -0.0920(3) 0.17948(17) 0.43793(7) 0.0527(7) Uani 1 1 d .
N6 N -0.0185(3) 0.0397(2) 0.41514(8) 0.0510(9) Uani 1 1 d .
H45 H 0.0318 0.0141 0.3984 0.061 Uiso 1 1 calc R
C50 C -0.0958(4) -0.0237(3) 0.43858(10) 0.0537(11) Uani 1 1 d .
H46 H -0.1004 0.0076 0.4613 0.064 Uiso 1 1 calc R
C51 C 0.0011(5) -0.1124(3) 0.44165(13) 0.0911(17) Uani 1 1 d .
H47 H 0.0159 -0.1402 0.4192 0.137 Uiso 1 1 calc R
H48 H -0.0482 -0.1585 0.4564 0.137 Uiso 1 1 calc R
H49 H 0.0975 -0.0953 0.4514 0.137 Uiso 1 1 calc R
C52 C -0.2531(4) -0.0486(2) 0.42776(11) 0.0507(10) Uani 1 1 d .
C53 C -0.3017(5) -0.0306(3) 0.39547(11) 0.0615(12) Uani 1 1 d .
H50 H -0.2357 -0.0026 0.3796 0.074 Uiso 1 1 calc R
C54 C -0.4480(6) -0.0529(3) 0.38532(12) 0.0814(15) Uani 1 1 d .
H51 H -0.4801 -0.0397 0.3629 0.098 Uiso 1 1 calc R
C55 C -0.5425(5) -0.0937(3) 0.40797(12) 0.0761(14) Uani 1 1 d .
H52 H -0.6411 -0.1078 0.4011 0.091 Uiso 1 1 calc R
C56 C -0.4980(5) -0.1155(3) 0.44138(11) 0.0554(11) Uani 1 1 d .
C57 C -0.5928(5) -0.1604(3) 0.46452(12) 0.0604(12) Uani 1 1 d .
H53 H -0.6898 -0.1776 0.4573 0.072 Uiso 1 1 calc R
C58 C -0.5517(5) -0.1799(3) 0.49632(12) 0.0587(12) Uani 1 1 d .
H54 H -0.6188 -0.2102 0.5114 0.070 Uiso 1 1 calc R
C59 C -0.4077(5) -0.1551(3) 0.50732(10) 0.0553(11) Uani 1 1 d .
H55 H -0.3780 -0.1680 0.5299 0.066 Uiso 1 1 calc R
C60 C -0.3116(4) -0.1126(2) 0.48548(10) 0.0511(10) Uani 1 1 d .
H56 H -0.2153 -0.0961 0.4933 0.061 Uiso 1 1 calc R
C61 C -0.3503(4) -0.0922(2) 0.45146(10) 0.0475(10) Uani 1 1 d .

loop_
_atom_site_aniso_label
_atom_site_aniso_U_11
_atom_site_aniso_U_22
_atom_site_aniso_U_33
_atom_site_aniso_U_23
_atom_site_aniso_U_13
_atom_site_aniso_U_12
N1 0.047(2) 0.069(2) 0.070(3) 0.001(2) -0.0062(19) 0.000(2)
C1 0.056(3) 0.058(3) 0.061(3) 0.000(2) -0.010(2) -0.011(2)
C2 0.048(3) 0.040(2) 0.054(3) 0.0016(19) -0.004(2) 0.0024(19)
C3 0.043(2) 0.042(2) 0.041(2) -0.0032(18) 0.0031(19) 0.0006(19)
C4 0.043(2) 0.043(2) 0.054(3) -0.003(2) -0.001(2) 0.0023(19)
C5 0.046(3) 0.064(3) 0.067(3) 0.004(2) -0.006(2) 0.008(2)
N2 0.0344(18) 0.0331(16) 0.050(2) 0.0013(14) -0.0041(16) -0.0014(14)
C6 0.040(2) 0.035(2) 0.044(2) -0.0033(18) 0.0030(19) -0.0024(17)
C7 0.042(2) 0.046(2) 0.044(2) -0.0071(19) -0.0016(19) -0.0014(18)
C8 0.049(2) 0.042(2) 0.047(2) -0.0010(19) -0.005(2) -0.0043(19)
C9 0.046(2) 0.035(2) 0.042(2) -0.0003(18) -0.001(2) 0.0010(18)
C10 0.043(2) 0.041(2) 0.045(2) -0.002(2) 0.000(2) 0.0060(19)
O1 0.0521(16) 0.0418(15) 0.0520(17) -0.0081(13) 0.0029(13) -0.0052(13)
N3 0.060(2) 0.0407(18) 0.043(2) -0.0071(15) 0.0063(17) -0.0002(16)
C11 0.057(3) 0.045(2) 0.040(2) -0.0038(19) 0.002(2) 0.0003(19)
C12 0.071(3) 0.062(3) 0.050(3) 0.003(2) -0.002(2) 0.007(2)
C13 0.058(3) 0.037(2) 0.040(2) -0.0044(18) 0.009(2) -0.0027(19)
C14 0.066(3) 0.054(3) 0.046(3) 0.001(2) 0.010(2) -0.003(2)
C15 0.065(3) 0.071(3) 0.053(3) -0.001(2) 0.016(3) -0.016(3)
C16 0.057(3) 0.069(3) 0.053(3) -0.010(2) 0.008(2) -0.002(2)
C17 0.054(3) 0.054(3) 0.049(3) -0.014(2) 0.002(2) 0.000(2)
C18 0.057(3) 0.065(3) 0.067(3) -0.005(2) -0.007(3) 0.007(2)
C19 0.076(4) 0.059(3) 0.061(3) 0.000(2) -0.016(3) 0.018(3)
C20 0.075(3) 0.052(3) 0.057(3) 0.009(2) -0.001(2) -0.004(2)
C21 0.057(3) 0.043(2) 0.049(3) -0.003(2) 0.000(2) 0.001(2)
C22 0.056(3) 0.040(2) 0.038(2) -0.0100(18) 0.003(2) -0.002(2)
C23 0.039(2) 0.035(2) 0.047(3) -0.0017(19) 0.0000(19) 0.0017(18)
O2 0.0643(18) 0.0396(15) 0.0448(17) -0.0033(13) 0.0029(14) 0.0000(13)
N4 0.055(2) 0.0366(18) 0.042(2) -0.0013(15) 0.0016(16) -0.0021(15)
C24 0.041(2) 0.043(2) 0.047(2) 0.0027(19) 0.000(2) 0.0008(17)
C25 0.050(3) 0.051(2) 0.070(3) 0.008(2) 0.008(2) -0.003(2)
C26 0.048(2) 0.036(2) 0.039(2) -0.0002(17) 0.006(2) -0.0048(18)
C27 0.054(3) 0.043(2) 0.056(3) 0.000(2) -0.005(2) -0.001(2)
C28 0.070(3) 0.039(2) 0.053(3) 0.000(2) -0.007(2) -0.010(2)
C29 0.069(3) 0.036(2) 0.056(3) 0.0025(19) -0.005(2) 0.002(2)
C30 0.056(3) 0.049(2) 0.043(3) 0.006(2) 0.002(2) 0.001(2)
C31 0.062(3) 0.051(3) 0.061(3) 0.002(2) 0.006(2) 0.006(2)
C32 0.047(3) 0.066(3) 0.064(3) 0.008(2) 0.002(2) 0.006(2)
C33 0.042(3) 0.060(3) 0.065(3) -0.003(2) 0.000(2) -0.008(2)
C34 0.051(3) 0.045(2) 0.051(3) 0.0000(19) 0.007(2) -0.003(2)
C35 0.046(3) 0.044(2) 0.044(3) 0.0001(18) 0.002(2) -0.005(2)
C36 0.044(2) 0.036(2) 0.047(3) -0.001(2) -0.004(2) -0.0065(19)
O3 0.0632(18) 0.0358(15) 0.0584(18) -0.0008(13) 0.0017(14) 0.0044(13)
N5 0.054(2) 0.0359(17) 0.039(2) -0.0009(15) 0.0042(16) 0.0049(15)
C37 0.050(2) 0.043(2) 0.042(2) -0.0035(19) 0.005(2) 0.0006(19)
C38 0.071(3) 0.054(3) 0.060(3) -0.006(2) 0.015(2) -0.013(2)
C39 0.061(3) 0.040(2) 0.040(2) -0.0011(18) 0.001(2) -0.001(2)
C40 0.060(3) 0.045(2) 0.051(3) -0.001(2) -0.002(2) 0.002(2)
C41 0.061(3) 0.064(3) 0.057(3) 0.004(2) -0.011(2) -0.010(2)
C42 0.092(4) 0.051(3) 0.048(3) -0.002(2) -0.010(3) -0.014(3)
C43 0.089(4) 0.044(2) 0.043(3) -0.002(2) 0.003(3) -0.002(3)
C44 0.124(5) 0.047(3) 0.072(4) -0.014(2) 0.001(4) -0.001(3)
C45 0.133(5) 0.065(3) 0.073(4) -0.021(3) 0.017(4) 0.020(4)
C46 0.097(4) 0.067(3) 0.067(3) -0.003(3) 0.017(3) 0.023(3)
C47 0.073(3) 0.053(3) 0.054(3) -0.002(2) 0.013(2) 0.010(2)
C48 0.067(3) 0.042(2) 0.041(2) 0.0019(19) 0.004(2) 0.000(2)
C49 0.045(2) 0.037(2) 0.052(3) 0.003(2) -0.008(2) -0.0028(19)
O4 0.0611(18) 0.0493(16) 0.0478(17) 0.0005(13) 0.0083(15) 0.0026(14)
N6 0.059(2) 0.0409(19) 0.053(2) 0.0074(17) 0.0064(18) -0.0026(16)
C50 0.053(3) 0.050(2) 0.059(3) 0.014(2) 0.002(2) -0.004(2)
C51 0.061(3) 0.070(3) 0.142(5) 0.051(3) 0.017(3) 0.009(3)
C52 0.055(3) 0.036(2) 0.061(3) 0.006(2) 0.001(2) 0.0005(19)
C53 0.068(3) 0.059(3) 0.058(3) 0.011(2) -0.003(3) -0.012(2)
C54 0.089(4) 0.092(4) 0.064(3) 0.020(3) -0.022(3) -0.020(3)
C55 0.065(3) 0.081(3) 0.082(4) 0.014(3) -0.019(3) -0.021(3)
C56 0.055(3) 0.050(2) 0.061(3) 0.009(2) -0.002(2) -0.001(2)
C57 0.045(3) 0.057(3) 0.079(4) 0.011(2) -0.002(3) -0.001(2)
C58 0.054(3) 0.047(2) 0.075(4) 0.007(2) 0.011(3) -0.002(2)
C59 0.064(3) 0.047(2) 0.054(3) 0.004(2) 0.003(2) 0.000(2)
C60 0.056(3) 0.045(2) 0.052(3) -0.001(2) 0.001(2) 0.000(2)
C61 0.055(3) 0.036(2) 0.052(3) -0.0003(19) -0.001(2) -0.0013(19)

loop_
_atom_type_symbol
_atom_type_description
_atom_type_scat_dispersion_real
_atom_type_scat_dispersion_imag
_atom_type_scat_source
C C 0.0033 0.0016 'International Tables Vol C Tables 4.2.6.8 and 6.1.1.4'
H H 0.0000 0.0000 'International Tables Vol C Tables 4.2.6.8 and 6.1.1.4'
N N 0.0061 0.0033 'International Tables Vol C Tables 4.2.6.8 and 6.1.1.4'
O O 0.0106 0.0060 'International Tables Vol C Tables 4.2.6.8 and 6.1.1.4'

loop_
_geom_angle_atom_site_label_1
_geom_angle_atom_site_label_2
_geom_angle_atom_site_label_3
_geom_angle
C5 N1 C1 114.2(3)
N1 C1 C2 125.5(4)
N1 C1 H1 117.2
C2 C1 H1 117.2
C1 C2 C3 119.2(3)
C1 C2 H2 120.4
C3 C2 H2 120.4
C2 C3 N2 121.4(3)
C2 C3 C4 116.3(3)
N2 C3 C4 122.4(3)
C5 C4 C3 119.0(4)
C5 C4 H3 120.5
C3 C4 H3 120.5
N1 C5 C4 125.7(4)
N1 C5 H4 117.1
C4 C5 H4 117.1
C3 N2 C9 123.2(3)
C3 N2 C6 122.0(3)
C9 N2 C6 114.8(3)
N2 C6 C10 113.8(3)
N2 C6 C23 108.7(3)
C10 C6 C23 115.7(3)
N2 C6 C7 101.8(2)
C10 C6 C7 107.9(3)
C23 C6 C7 107.9(3)
C8 C7 C6 103.4(3)
C8 C7 H5 111.1
C6 C7 H5 111.1
C8 C7 H6 111.1
C6 C7 H6 111.1
H5 C7 H6 109.0
C9 C8 C7 103.1(3)
C9 C8 H7 111.1
C7 C8 H7 111.1
C9 C8 H8 111.1
C7 C8 H8 111.1
H7 C8 H8 109.1
N2 C9 C36 113.2(3)
N2 C9 C8 102.5(3)
C36 C9 C8 107.4(3)
N2 C9 C49 109.3(3)
C36 C9 C49 115.6(3)
C8 C9 C49 107.9(3)
O1 C10 N3 123.8(3)
O1 C10 C6 119.6(3)
N3 C10 C6 116.5(3)
C10 N3 C11 122.0(3)
C10 N3 H9 119.0
C11 N3 H9 119.0
N3 C11 C12 109.8(3)
N3 C11 C13 108.6(3)
C12 C11 C13 114.8(3)
N3 C11 H10 107.8
C12 C11 H10 107.8
C13 C11 H10 107.8
C11 C12 H11 109.5
C11 C12 H12 109.5
H11 C12 H12 109.5
C11 C12 H13 109.5
H11 C12 H13 109.5
H12 C12 H13 109.5
C14 C13 C22 118.8(4)
C14 C13 C11 121.3(4)
C22 C13 C11 119.8(3)
C13 C14 C15 121.4(4)
C13 C14 H14 119.3
C15 C14 H14 119.3
C16 C15 C14 120.7(4)
C16 C15 H15 119.7
C14 C15 H15 119.7
C15 C16 C17 120.6(4)
C15 C16 H16 119.7
C17 C16 H16 119.7
C18 C17 C16 121.3(4)
C18 C17 C22 119.5(4)
C16 C17 C22 119.2(4)
C19 C18 C17 121.6(4)
C19 C18 H17 119.2
C17 C18 H17 119.2
C18 C19 C20 119.6(4)
C18 C19 H18 120.2
C20 C19 H18 120.2
C21 C20 C19 120.6(4)
C21 C20 H19 119.7
C19 C20 H19 119.7
C20 C21 C22 121.7(4)
C20 C21 H20 119.2
C22 C21 H20 119.2
C21 C22 C17 117.1(4)
C21 C22 C13 123.7(4)
C17 C22 C13 119.2(4)
O2 C23 N4 122.5(3)
O2 C23 C6 119.7(3)
N4 C23 C6 117.6(3)
C23 N4 C24 121.7(3)
C23 N4 H21 119.1
C24 N4 H21 119.1
N4 C24 C26 109.1(3)
N4 C24 C25 109.4(3)
C26 C24 C25 115.6(3)
N4 C24 H22 107.5
C26 C24 H22 107.5
C25 C24 H22 107.5
C24 C25 H23 109.5
C24 C25 H24 109.5
H23 C25 H24 109.5
C24 C25 H25 109.5
H23 C25 H25 109.5
H24 C25 H25 109.5
C27 C26 C35 118.9(3)
C27 C26 C24 121.6(3)
C35 C26 C24 119.5(3)
C26 C27 C28 121.4(4)
C26 C27 H26 119.3
C28 C27 H26 119.3
C29 C28 C27 120.3(4)
C29 C28 H27 119.9
C27 C28 H27 119.9
C28 C29 C30 120.9(4)
C28 C29 H28 119.5
C30 C29 H28 119.5
C29 C30 C31 121.9(4)
C29 C30 C35 119.0(4)
C31 C30 C35 119.1(4)
C32 C31 C30 121.5(4)
C32 C31 H29 119.2
C30 C31 H29 119.2
C31 C32 C33 119.7(4)
C31 C32 H30 120.1
C33 C32 H30 120.1
C34 C33 C32 120.6(4)
C34 C33 H31 119.7
C32 C33 H31 119.7
C33 C34 C35 121.2(4)
C33 C34 H32 119.4
C35 C34 H32 119.4
C34 C35 C30 117.8(3)
C34 C35 C26 122.7(3)
C30 C35 C26 119.5(3)
O3 C36 N5 121.2(3)
O3 C36 C9 120.9(3)
N5 C36 C9 117.7(3)
C36 N5 C37 120.8(3)
C36 N5 H33 119.6
C37 N5 H33 119.6
N5 C37 C39 111.9(3)
N5 C37 C38 109.3(3)
C39 C37 C38 112.1(3)
N5 C37 H34 107.8
C39 C37 H34 107.8
C38 C37 H34 107.8
C37 C38 H35 109.5
C37 C38 H36 109.5
H35 C38 H36 109.5
C37 C38 H37 109.5
H35 C38 H37 109.5
H36 C38 H37 109.5
C40 C39 C48 118.9(4)
C40 C39 C37 120.4(3)
C48 C39 C37 120.7(4)
C39 C40 C41 122.5(4)
C39 C40 H38 118.7
C41 C40 H38 118.7
C42 C41 C40 118.4(4)
C42 C41 H39 120.8
C40 C41 H39 120.8
C41 C42 C43 121.9(4)
C41 C42 H40 119.1
C43 C42 H40 119.1
C42 C43 C44 121.3(4)
C42 C43 C48 119.5(4)
C44 C43 C48 119.2(4)
C45 C44 C43 121.3(5)
C45 C44 H41 119.3
C43 C44 H41 119.3
C44 C45 C46 120.1(5)
C44 C45 H42 120.0
C46 C45 H42 120.0
C47 C46 C45 120.4(5)
C47 C46 H43 119.8
C45 C46 H43 119.8
C46 C47 C48 120.8(4)
C46 C47 H44 119.6
C48 C47 H44 119.6
C47 C48 C43 118.2(4)
C47 C48 C39 123.0(4)
C43 C48 C39 118.8(4)
O4 C49 N6 125.4(4)
O4 C49 C9 119.1(3)
N6 C49 C9 115.4(3)
C49 N6 C50 124.2(3)
C49 N6 H45 117.9
C50 N6 H45 117.9
N6 C50 C52 114.0(3)
N6 C50 C51 106.3(3)
C52 C50 C51 111.3(3)
N6 C50 H46 108.4
C52 C50 H46 108.4
C51 C50 H46 108.4
C50 C51 H47 109.5
C50 C51 H48 109.5
H47 C51 H48 109.5
C50 C51 H49 109.5
H47 C51 H49 109.5
H48 C51 H49 109.5
C53 C52 C61 119.7(4)
C53 C52 C50 121.0(4)
C61 C52 C50 119.3(4)
C52 C53 C54 121.3(4)
C52 C53 H50 119.3
C54 C53 H50 119.3
C55 C54 C53 119.4(4)
C55 C54 H51 120.3
C53 C54 H51 120.3
C54 C55 C56 121.8(4)
C54 C55 H52 119.1
C56 C55 H52 119.1
C57 C56 C55 122.3(4)
C57 C56 C61 119.4(4)
C55 C56 C61 118.3(4)
C58 C57 C56 122.4(4)
C58 C57 H53 118.8
C56 C57 H53 118.8
C57 C58 C59 119.4(4)
C57 C58 H54 120.3
C59 C58 H54 120.3
C60 C59 C58 119.9(4)
C60 C59 H55 120.0
C58 C59 H55 120.0
C59 C60 C61 122.2(4)
C59 C60 H56 118.9
C61 C60 H56 118.9
C60 C61 C52 124.1(4)
C60 C61 C56 116.5(4)
C52 C61 C56 119.4(4)

loop_
_geom_bond_atom_site_label_1
_geom_bond_atom_site_label_2
_geom_bond_distance
N1 C5 1.333(4)
N1 C1 1.339(4)
C1 C2 1.385(5)
C1 H1 0.9500
C2 C3 1.394(4)
C2 H2 0.9500
C3 N2 1.401(4)
C3 C4 1.404(4)
C4 C5 1.382(5)
C4 H3 0.9500
C5 H4 0.9500
N2 C9 1.462(4)
N2 C6 1.463(4)
C6 C10 1.536(4)
C6 C23 1.546(5)
C6 C7 1.555(4)
C7 C8 1.546(4)
C7 H5 0.9900
C7 H6 0.9900
C8 C9 1.540(4)
C8 H7 0.9900
C8 H8 0.9900
C9 C36 1.538(5)
C9 C49 1.571(5)
C10 O1 1.245(4)
C10 N3 1.335(4)
N3 C11 1.471(4)
N3 H9 0.8800
C11 C12 1.519(5)
C11 C13 1.528(5)
C11 H10 1.0000
C12 H11 0.9800
C12 H12 0.9800
C12 H13 0.9800
C13 C14 1.370(5)
C13 C22 1.433(5)
C14 C15 1.413(5)
C14 H14 0.9500
C15 C16 1.351(5)
C15 H15 0.9500
C16 C17 1.411(5)
C16 H16 0.9500
C17 C18 1.405(5)
C17 C22 1.428(5)
C18 C19 1.356(5)
C18 H17 0.9500
C19 C20 1.409(5)
C19 H18 0.9500
C20 C21 1.355(5)
C20 H19 0.9500
C21 C22 1.423(5)
C21 H20 0.9500
C23 O2 1.232(4)
C23 N4 1.331(4)
N4 C24 1.471(4)
N4 H21 0.8800
C24 C26 1.514(4)
C24 C25 1.533(5)
C24 H22 1.0000
C25 H23 0.9800
C25 H24 0.9800
C25 H25 0.9800
C26 C27 1.374(5)
C26 C35 1.431(5)
C27 C28 1.409(5)
C27 H26 0.9500
C28 C29 1.359(5)
C28 H27 0.9500
C29 C30 1.412(5)
C29 H28 0.9500
C30 C31 1.417(5)
C30 C35 1.421(5)
C31 C32 1.350(5)
C31 H29 0.9500
C32 C33 1.407(5)
C32 H30 0.9500
C33 C34 1.362(5)
C33 H31 0.9500
C34 C35 1.419(4)
C34 H32 0.9500
C36 O3 1.248(4)
C36 N5 1.332(4)
N5 C37 1.453(4)
N5 H33 0.8800
C37 C39 1.511(5)
C37 C38 1.516(4)
C37 H34 1.0000
C38 H35 0.9800
C38 H36 0.9800
C38 H37 0.9800
C39 C40 1.372(5)
C39 C48 1.430(5)
C40 C41 1.413(5)
C40 H38 0.9500
C41 C42 1.369(5)
C41 H39 0.9500
C42 C43 1.399(6)
C42 H40 0.9500
C43 C44 1.410(5)
C43 C48 1.423(5)
C44 C45 1.349(6)
C44 H41 0.9500
C45 C46 1.412(6)
C45 H42 0.9500
C46 C47 1.367(5)
C46 H43 0.9500
C47 C48 1.418(5)
C47 H44 0.9500
C49 O4 1.221(4)
C49 N6 1.333(4)
N6 C50 1.465(4)
N6 H45 0.8800
C50 C52 1.522(5)
C50 C51 1.533(5)
C50 H46 1.0000
C51 H47 0.9800
C51 H48 0.9800
C51 H49 0.9800
C52 C53 1.372(5)
C52 C61 1.422(5)
C53 C54 1.413(5)
C53 H50 0.9500
C54 C55 1.363(6)
C54 H51 0.9500
C55 C56 1.413(5)
C55 H52 0.9500
C56 C57 1.403(5)
C56 C61 1.428(5)
C57 C58 1.338(5)
C57 H53 0.9500
C58 C59 1.413(5)
C58 H54 0.9500
C59 C60 1.362(5)
C59 H55 0.9500
C60 C61 1.418(5)
C60 H56 0.9500

loop_
_geom_torsion_atom_site_label_1
_geom_torsion_atom_site_label_2
_geom_torsion_atom_site_label_3
_geom_torsion_atom_site_label_4
_geom_torsion
C5 N1 C1 C2 -0.5(6)
N1 C1 C2 C3 1.6(6)
C1 C2 C3 N2 176.9(3)
C1 C2 C3 C4 -3.0(5)
C2 C3 C4 C5 3.4(5)
N2 C3 C4 C5 -176.6(3)
C1 N1 C5 C4 0.9(6)
C3 C4 C5 N1 -2.5(6)
C2 C3 N2 C9 -12.9(5)
C4 C3 N2 C9 167.0(3)
C2 C3 N2 C6 169.3(3)
C4 C3 N2 C6 -10.8(5)
C3 N2 C6 C10 72.8(4)
C9 N2 C6 C10 -105.2(3)
C3 N2 C6 C23 -57.7(4)
C9 N2 C6 C23 124.3(3)
C3 N2 C6 C7 -171.5(3)
C9 N2 C6 C7 10.6(4)
N2 C6 C7 C8 -29.8(3)
C10 C6 C7 C8 90.3(3)
C23 C6 C7 C8 -144.1(3)
C6 C7 C8 C9 38.3(3)
C3 N2 C9 C36 79.9(4)
C6 N2 C9 C36 -102.2(3)
C3 N2 C9 C8 -164.8(3)
C6 N2 C9 C8 13.1(4)
C3 N2 C9 C49 -50.6(4)
C6 N2 C9 C49 127.3(3)
C7 C8 C9 N2 -31.3(3)
C7 C8 C9 C36 88.2(3)
C7 C8 C9 C49 -146.6(3)
N2 C6 C10 O1 -168.4(3)
C23 C6 C10 O1 -41.5(5)
C7 C6 C10 O1 79.4(4)
N2 C6 C10 N3 14.4(4)
C23 C6 C10 N3 141.3(3)
C7 C6 C10 N3 -97.8(3)
O1 C10 N3 C11 1.4(5)
C6 C10 N3 C11 178.5(3)
C10 N3 C11 C12 -115.4(4)
C10 N3 C11 C13 118.2(4)
N3 C11 C13 C14 102.3(4)
C12 C11 C13 C14 -21.1(5)
N3 C11 C13 C22 -76.4(4)
C12 C11 C13 C22 160.2(3)
C22 C13 C14 C15 0.2(6)
C11 C13 C14 C15 -178.5(4)
C13 C14 C15 C16 -0.5(6)
C14 C15 C16 C17 0.7(6)
C15 C16 C17 C18 179.3(4)
C15 C16 C17 C22 -0.7(6)
C16 C17 C18 C19 179.9(4)
C22 C17 C18 C19 -0.1(6)
C17 C18 C19 C20 0.0(6)
C18 C19 C20 C21 -0.1(6)
C19 C20 C21 C22 0.2(6)
C20 C21 C22 C17 -0.2(5)
C20 C21 C22 C13 179.5(3)
C18 C17 C22 C21 0.2(5)
C16 C17 C22 C21 -179.8(3)
C18 C17 C22 C13 -179.6(3)
C16 C17 C22 C13 0.5(5)
C14 C13 C22 C21 -180.0(3)
C11 C13 C22 C21 -1.3(5)
C14 C13 C22 C17 -0.3(5)
C11 C13 C22 C17 178.4(3)
N2 C6 C23 O2 -29.4(4)
C10 C6 C23 O2 -158.8(3)
C7 C6 C23 O2 80.3(4)
N2 C6 C23 N4 154.7(3)
C10 C6 C23 N4 25.3(4)
C7 C6 C23 N4 -95.6(3)
O2 C23 N4 C24 -1.8(5)
C6 C23 N4 C24 174.1(3)
C23 N4 C24 C26 145.9(3)
C23 N4 C24 C25 -86.8(4)
N4 C24 C26 C27 100.7(4)
C25 C24 C26 C27 -23.0(5)
N4 C24 C26 C35 -79.8(4)
C25 C24 C26 C35 156.5(3)
C35 C26 C27 C28 0.0(6)
C24 C26 C27 C28 179.5(3)
C26 C27 C28 C29 0.0(6)
C27 C28 C29 C30 -0.3(6)
C28 C29 C30 C31 -177.9(4)
C28 C29 C30 C35 0.6(6)
C29 C30 C31 C32 179.5(4)
C35 C30 C31 C32 0.9(6)
C30 C31 C32 C33 -0.3(6)
C31 C32 C33 C34 -0.2(6)
C32 C33 C34 C35 0.1(6)
C33 C34 C35 C30 0.5(6)
C33 C34 C35 C26 -178.4(4)
C29 C30 C35 C34 -179.6(3)
C31 C30 C35 C34 -1.0(5)
C29 C30 C35 C26 -0.6(5)
C31 C30 C35 C26 177.9(4)
C27 C26 C35 C34 179.3(3)
C24 C26 C35 C34 -0.3(5)
C27 C26 C35 C30 0.4(5)
C24 C26 C35 C30 -179.2(3)
N2 C9 C36 O3 -168.6(3)
C8 C9 C36 O3 79.1(4)
C49 C9 C36 O3 -41.4(5)
N2 C9 C36 N5 17.0(4)
C8 C9 C36 N5 -95.3(4)
C49 C9 C36 N5 144.2(3)
O3 C36 N5 C37 -3.3(5)
C9 C36 N5 C37 171.1(3)
C36 N5 C37 C39 79.3(4)
C36 N5 C37 C38 -155.9(3)
N5 C37 C39 C40 29.5(5)
C38 C37 C39 C40 -93.8(4)
N5 C37 C39 C48 -151.0(3)
C38 C37 C39 C48 85.7(4)
C48 C39 C40 C41 0.2(6)
C37 C39 C40 C41 179.7(3)
C39 C40 C41 C42 0.6(6)
C40 C41 C42 C43 -0.9(6)
C41 C42 C43 C44 178.3(4)
C41 C42 C43 C48 0.5(6)
C42 C43 C44 C45 179.7(5)
C48 C43 C44 C45 -2.5(7)
C43 C44 C45 C46 1.6(8)
C44 C45 C46 C47 -0.5(8)
C45 C46 C47 C48 0.2(7)
C46 C47 C48 C43 -1.1(6)
C46 C47 C48 C39 178.6(4)
C42 C43 C48 C47 180.0(4)
C44 C43 C48 C47 2.1(6)
C42 C43 C48 C39 0.3(6)
C44 C43 C48 C39 -177.5(4)
C40 C39 C48 C47 179.7(4)
C37 C39 C48 C47 0.2(6)
C40 C39 C48 C43 -0.6(5)
C37 C39 C48 C43 179.8(3)
N2 C9 C49 O4 -36.9(5)
C36 C9 C49 O4 -166.0(3)
C8 C9 C49 O4 73.8(4)
N2 C9 C49 N6 146.3(3)
C36 C9 C49 N6 17.2(4)
C8 C9 C49 N6 -103.0(3)
O4 C49 N6 C50 -5.3(6)
C9 C49 N6 C50 171.2(3)
C49 N6 C50 C52 91.2(4)
C49 N6 C50 C51 -145.8(4)
N6 C50 C52 C53 14.3(5)
C51 C50 C52 C53 -106.0(4)
N6 C50 C52 C61 -166.5(3)
C51 C50 C52 C61 73.3(5)
C61 C52 C53 C54 1.2(6)
C50 C52 C53 C54 -179.6(4)
C52 C53 C54 C55 -0.4(7)
C53 C54 C55 C56 -0.8(7)
C54 C55 C56 C57 -177.7(4)
C54 C55 C56 C61 1.1(7)
C55 C56 C57 C58 -179.0(4)
C61 C56 C57 C58 2.1(6)
C56 C57 C58 C59 -0.2(6)
C57 C58 C59 C60 -0.7(6)
C58 C59 C60 C61 -0.3(6)
C59 C60 C61 C52 -179.5(3)
C59 C60 C61 C56 2.1(5)
C53 C52 C61 C60 -179.2(4)
C50 C52 C61 C60 1.6(5)
C53 C52 C61 C56 -0.8(5)
C50 C52 C61 C56 179.9(3)
C57 C56 C61 C60 -3.0(5)
C55 C56 C61 C60 178.2(4)
C57 C56 C61 C52 178.6(3)
C55 C56 C61 C52 -0.3(6)
